data_4310755
loop_
_publ_author_name
'Daniel E. Kadlecek'
'Daewon Hong'
'Patrick J. Carroll'
'Larry G. Sneddon'

_publ_section_title
;
 Reactions of arachno-6,8-C2B7H12- with Electron Deficient Olefins:
 Syntheses of Cyano-Substituted Carboranes
;
_journal_name_full 'Inorganic Chemistry'
_journal_page_first 1933
_journal_page_last 1942
_journal_paper_doi 10.1021/ic035357t
_journal_volume 43
_journal_year 2004
_chemical_formula_sum 'C22 H31 B7 N6'
_chemical_formula_weight 455.20
_space_group_IT_number 2
_symmetry_cell_setting triclinic
_symmetry_Int_Tables_number 2
_symmetry_space_group_name_Hall '-P 1'
_symmetry_space_group_name_H-M 'P -1'
_atom_sites_solution_hydrogens geom
_atom_sites_solution_primary direct
_atom_sites_solution_secondary difmap
_audit_creation_method SHELXL
_cell_angle_alpha 90.3710(10)
_cell_angle_beta 109.8320(10)
_cell_angle_gamma 113.223(2)
_cell_formula_units_Z 2
_cell_length_a 12.6782(3)
_cell_length_b 12.8430(3)
_cell_length_c 9.4842(2)
_cell_measurement_temperature 200(2)
_cell_volume 1317.30(6)
_computing_structure_refinement 'SHELXL-93 (Sheldrick, 1993)'
_computing_structure_solution 'SIR92 (Altomare, 1993)'
_diffrn_ambient_temperature 200(2)
_diffrn_measurement_device 'image plate area detector'
_diffrn_measurement_device_type 'Rigaku R-AXIS IIc'
_diffrn_measurement_method 'phi oscillations'
_diffrn_radiation_monochromator graphite
_diffrn_radiation_source 'rotating anode'
_diffrn_radiation_type MoK\a
_diffrn_radiation_wavelength 0.71069
_diffrn_reflns_av_R_equivalents 0.0201
_diffrn_reflns_av_sigmaI/netI 0.0187
_diffrn_reflns_limit_h_max 15
_diffrn_reflns_limit_h_min -15
_diffrn_reflns_limit_k_max 15
_diffrn_reflns_limit_k_min -15
_diffrn_reflns_limit_l_max 11
_diffrn_reflns_limit_l_min -11
_diffrn_reflns_number 10742
_diffrn_reflns_theta_max 25.35
_diffrn_reflns_theta_min 2.66
_exptl_absorpt_coefficient_mu 0.066
_exptl_absorpt_correction_type none
_exptl_crystal_density_diffrn 1.148
_exptl_crystal_F_000 480
_exptl_crystal_size_max 0.54
_exptl_crystal_size_mid 0.50
_exptl_crystal_size_min 0.35
_refine_diff_density_max 0.161
_refine_diff_density_min -0.113
_refine_diff_density_rms 0.026
_refine_ls_extinction_coef 0.0279(26)
_refine_ls_extinction_expression Fc^*^=kFc[1+0.001xFc^2^\l^3^/sin(2\q)]^-1/4^
_refine_ls_extinction_method SHELXL
_refine_ls_goodness_of_fit_all 1.111
_refine_ls_goodness_of_fit_obs 1.138
_refine_ls_hydrogen_treatment refall
_refine_ls_matrix_type full
_refine_ls_number_parameters 441
_refine_ls_number_reflns 4410
_refine_ls_number_restraints 0
_refine_ls_restrained_S_all 1.111
_refine_ls_restrained_S_obs 1.138
_refine_ls_R_factor_all 0.0547
_refine_ls_R_factor_obs 0.0485
_refine_ls_shift/esd_max -0.001
_refine_ls_shift/esd_mean 0.000
_refine_ls_structure_factor_coef Fsqd
_refine_ls_weighting_details 'w=1/[\s^2^(Fo^2^)+(0.0472P)^2^+0.2719P] where P=(Fo^2^+2Fc^2^)/3'
_refine_ls_weighting_scheme calc
_refine_ls_wR_factor_all 0.1188
_refine_ls_wR_factor_obs 0.1146
_reflns_number_observed 3946
_reflns_number_total 4410
_reflns_observed_criterion >2sigma(I)
_cod_data_source_file ic035357tsi20031119_020808.cif
_cod_data_source_block shelxl
_cod_depositor_comments
;
The following automatic conversions were performed:

'_refine_ls_weighting_scheme' value 'calc
w=1/[\s^2^(Fo^2^)+(0.0472P)^2^+0.2719P] where P=(Fo^2^+2Fc^2^)/3' was
changed to 'calc'. New tag '_refine_ls_weighting_details' was
created. The value of the new tag was set to
'w=1/[\s^2^(Fo^2^)+(0.0472P)^2^+0.2719P] where P=(Fo^2^+2Fc^2^)/3'.

Automatic conversion script
Id: cif_fix_values 3143 2015-03-26 13:38:13Z robertas 
;
_cod_original_cell_volume 1317.30(5)
_cod_database_code 4310755

loop_
_symmetry_equiv_pos_as_xyz
'x, y, z'
'-x, -y, -z'

loop_
_atom_site_aniso_label
_atom_site_aniso_U_11
_atom_site_aniso_U_22
_atom_site_aniso_U_33
_atom_site_aniso_U_23
_atom_site_aniso_U_13
_atom_site_aniso_U_12
C6 0.0409(9) 0.0718(12) 0.0767(13) 0.0222(10) 0.0083(10) 0.0198(9)
C8 0.0448(9) 0.0468(9) 0.0621(10) 0.0101(7) 0.0157(8) 0.0156(7)
B1 0.0621(13) 0.085(2) 0.0686(14) 0.0332(12) 0.0251(12) 0.0330(11)
B2 0.0555(12) 0.0750(14) 0.080(2) 0.0361(12) 0.0218(12) 0.0362(11)
B3 0.0611(12) 0.0530(11) 0.0789(14) 0.0257(10) 0.0282(11) 0.0286(9)
B4 0.0696(14) 0.099(2) 0.0571(14) 0.0115(12) 0.0213(12) 0.0398(13)
B5 0.0599(13) 0.091(2) 0.0593(14) 0.0111(12) 0.0048(12) 0.0285(12)
B7 0.0539(11) 0.0693(13) 0.084(2) 0.0315(11) 0.0295(12) 0.0395(10)
B9 0.0480(11) 0.0698(13) 0.0694(14) 0.0197(10) 0.0237(10) 0.0246(10)
C10 0.0464(8) 0.0479(8) 0.0529(9) 0.0096(7) 0.0143(8) 0.0237(7)
C11 0.0569(10) 0.0551(9) 0.0695(11) 0.0185(8) 0.0303(9) 0.0320(8)
C12 0.0429(8) 0.0515(10) 0.0623(10) 0.0152(7) 0.0161(8) 0.0248(7)
C14 0.0587(10) 0.0632(11) 0.0578(11) 0.0110(8) 0.0180(10) 0.0299(8)
C16 0.0611(11) 0.0758(12) 0.0755(13) 0.0291(10) 0.0336(10) 0.0384(10)
C18 0.0807(13) 0.0733(13) 0.0847(14) 0.0141(11) 0.0403(12) 0.0460(11)
N13 0.0576(9) 0.0531(9) 0.0995(13) 0.0095(8) 0.0216(9) 0.0276(7)
N15 0.0812(12) 0.1020(14) 0.0613(11) 0.0066(9) 0.0108(10) 0.0426(10)
N17 0.0831(12) 0.1024(14) 0.116(2) 0.0548(12) 0.0544(13) 0.0431(11)
N19 0.119(2) 0.0896(14) 0.122(2) -0.0040(12) 0.0545(14) 0.0554(13)
C20 0.0464(8) 0.0436(8) 0.0505(9) 0.0109(6) 0.0206(7) 0.0174(6)
C21 0.0636(11) 0.0492(10) 0.0730(12) 0.0136(8) 0.0270(10) 0.0246(8)
C22 0.0787(14) 0.0470(10) 0.0835(14) 0.0041(9) 0.0328(12) 0.0160(9)
C23 0.0653(12) 0.0605(12) 0.0661(12) -0.0026(9) 0.0270(11) 0.0049(10)
C24 0.0482(9) 0.0706(11) 0.0479(9) 0.0074(8) 0.0200(8) 0.0159(8)
C25 0.0457(8) 0.0557(9) 0.0439(8) 0.0119(7) 0.0215(7) 0.0214(7)
C26 0.0547(9) 0.0630(10) 0.0467(9) 0.0154(7) 0.0220(8) 0.0331(8)
C27 0.0746(13) 0.096(2) 0.0619(12) 0.0207(11) 0.0203(11) 0.0567(12)
C28 0.0681(13) 0.135(2) 0.0620(14) 0.0217(13) 0.0140(12) 0.0616(15)
C29 0.0528(11) 0.111(2) 0.0523(11) 0.0043(11) 0.0147(10) 0.0273(12)
C31 0.0497(10) 0.0678(14) 0.116(2) -0.0048(13) 0.0318(12) 0.0192(10)
C32 0.106(2) 0.0674(14) 0.0539(12) 0.0204(10) 0.0099(13) 0.0272(13)
C34 0.089(2) 0.0632(12) 0.0742(14) 0.0283(11) 0.0319(14) 0.0341(12)
C35 0.0838(15) 0.089(2) 0.0696(14) 0.0007(12) 0.0354(13) 0.0440(14)
N30 0.0473(7) 0.0463(7) 0.0521(8) 0.0124(6) 0.0165(6) 0.0217(6)
N33 0.0623(8) 0.0517(7) 0.0506(8) 0.0132(6) 0.0254(7) 0.0319(6)

loop_
_atom_site_label
_atom_site_type_symbol
_atom_site_fract_x
_atom_site_fract_y
_atom_site_fract_z
_atom_site_U_iso_or_equiv
_atom_site_thermal_displace_type
_atom_site_occupancy
_atom_site_calc_flag
_atom_site_refinement_flags
_atom_site_disorder_group
C6 C 0.6485(2) 0.0536(2) 0.2217(2) 0.0683(5) Uani 1 d . .
C8 C 0.9568(2) 0.22748(14) 0.4469(2) 0.0537(4) Uani 1 d . .
B1 B 0.8452(2) 0.2052(2) 0.1394(3) 0.0709(6) Uani 1 d . .
B2 B 0.7226(2) 0.1874(2) 0.1924(3) 0.0679(6) Uani 1 d . .
B3 B 0.8633(2) 0.2705(2) 0.3303(3) 0.0621(5) Uani 1 d . .
B4 B 0.8769(2) 0.0876(2) 0.1388(3) 0.0743(6) Uani 1 d . .
B5 B 0.7181(2) 0.0656(2) 0.0927(3) 0.0763(6) Uani 1 d . .
B7 B 0.7040(2) 0.1650(2) 0.3629(3) 0.0633(5) Uani 1 d . .
B9 B 0.9759(2) 0.2017(2) 0.2977(3) 0.0619(5) Uani 1 d . .
C10 C 0.90041(14) 0.13746(13) 0.5390(2) 0.0490(4) Uani 1 d . .
C11 C 0.7807(2) 0.14982(14) 0.5338(2) 0.0557(4) Uani 1 d . .
C12 C 0.86717(14) 0.01696(14) 0.4803(2) 0.0516(4) Uani 1 d . .
C14 C 0.9888(2) 0.16129(15) 0.6969(2) 0.0595(4) Uani 1 d . .
C16 C 0.7003(2) 0.0547(2) 0.5876(2) 0.0651(5) Uani 1 d . .
C18 C 0.8225(2) 0.2587(2) 0.6328(3) 0.0722(5) Uani 1 d . .
N13 N 0.84320(14) -0.07536(13) 0.4375(2) 0.0708(5) Uani 1 d . .
N15 N 1.0570(2) 0.1846(2) 0.8195(2) 0.0847(5) Uani 1 d . .
N17 N 0.6359(2) -0.0221(2) 0.6219(3) 0.0942(6) Uani 1 d . .
N19 N 0.8561(2) 0.3447(2) 0.7052(3) 0.1039(7) Uani 1 d . .
C20 C 0.64936(14) 0.45598(12) 0.8517(2) 0.0466(4) Uani 1 d . .
C21 C 0.6416(2) 0.34789(14) 0.8282(2) 0.0611(5) Uani 1 d . .
C22 C 0.5380(2) 0.2631(2) 0.7154(3) 0.0726(5) Uani 1 d . .
C23 C 0.4444(2) 0.2878(2) 0.6300(2) 0.0706(5) Uani 1 d . .
C24 C 0.4478(2) 0.3985(2) 0.6510(2) 0.0581(4) Uani 1 d . .
C25 C 0.55343(14) 0.48646(13) 0.7645(2) 0.0471(4) Uani 1 d . .
C26 C 0.5540(2) 0.59729(14) 0.7802(2) 0.0511(4) Uani 1 d . .
C27 C 0.4579(2) 0.6183(2) 0.6881(2) 0.0720(5) Uani 1 d . .
C28 C 0.3549(2) 0.5311(3) 0.5783(3) 0.0848(7) Uani 1 d . .
C29 C 0.3498(2) 0.4244(2) 0.5610(2) 0.0759(6) Uani 1 d . .
C31 C 0.8729(2) 0.5705(2) 0.9348(4) 0.0795(7) Uani 1 d . .
C32 C 0.7743(3) 0.5165(2) 1.1234(3) 0.0845(7) Uani 1 d . .
C34 C 0.7260(3) 0.7880(2) 0.8357(3) 0.0744(6) Uani 1 d . .
C35 C 0.6253(2) 0.7238(2) 1.0176(3) 0.0763(6) Uani 1 d . .
N30 N 0.75953(12) 0.54463(11) 0.96835(15) 0.0484(3) Uani 1 d . .
N33 N 0.65994(13) 0.68774(11) 0.89755(15) 0.0509(3) Uani 1 d . .
H1 H 0.8578(18) 0.2584(16) 0.0533(23) 0.080(6) Uiso 1 d . .
H2 H 0.6563(19) 0.2209(16) 0.1253(23) 0.083(6) Uiso 1 d . .
H3 H 0.8900(17) 0.3626(16) 0.3384(22) 0.075(5) Uiso 1 d . .
H4 H 0.9065(18) 0.0687(16) 0.0485(24) 0.083(6) Uiso 1 d . .
H5 H 0.6548(19) 0.0235(16) -0.0246(25) 0.082(6) Uiso 1 d . .
H6A H 0.5592(20) 0.0162(17) 0.1696(23) 0.079(6) Uiso 1 d . .
H6B H 0.6811(19) 0.0010(17) 0.2807(24) 0.079(6) Uiso 1 d . .
H7 H 0.6365(18) 0.1951(16) 0.3693(22) 0.077(5) Uiso 1 d . .
H8 H 1.0301(17) 0.2904(15) 0.5207(21) 0.066(5) Uiso 1 d . .
H9 H 1.0656(18) 0.2486(15) 0.2883(21) 0.071(5) Uiso 1 d . .
H45 H 0.7871(18) 0.0046(16) 0.1458(22) 0.076(5) Uiso 1 d . .
H49 H 0.9454(18) 0.0880(16) 0.2654(23) 0.075(5) Uiso 1 d . .
H21 H 0.7070(18) 0.3317(16) 0.8894(23) 0.072(6) Uiso 1 d . .
H22 H 0.5364(19) 0.1844(19) 0.7002(25) 0.089(6) Uiso 1 d . .
H23 H 0.3710(21) 0.2314(19) 0.5494(26) 0.089(6) Uiso 1 d . .
H27 H 0.4634(20) 0.6963(19) 0.7011(25) 0.092(7) Uiso 1 d . .
H28 H 0.2901(24) 0.5464(21) 0.5205(30) 0.110(8) Uiso 1 d . .
H29 H 0.2806(22) 0.3615(19) 0.4892(27) 0.091(7) Uiso 1 d . .
H30 H 0.7335(18) 0.6225(17) 0.9545(22) 0.081(6) Uiso 1 d . .
H31A H 0.8528(28) 0.5882(25) 0.8262(38) 0.135(11) Uiso 1 d . .
H31B H 0.8908(23) 0.5035(23) 0.9402(29) 0.114(8) Uiso 1 d . .
H31C H 0.9394(21) 0.6380(19) 1.0105(25) 0.086(6) Uiso 1 d . .
H32A H 0.7916(25) 0.4508(25) 1.1284(31) 0.121(9) Uiso 1 d . .
H32B H 0.8457(22) 0.5847(21) 1.1958(27) 0.096(7) Uiso 1 d . .
H32C H 0.6956(32) 0.4981(27) 1.1411(37) 0.152(13) Uiso 1 d . .
H34A H 0.7492(22) 0.7588(20) 0.7535(30) 0.107(8) Uiso 1 d . .
H34B H 0.8022(23) 0.8429(20) 0.9237(28) 0.095(7) Uiso 1 d . .
H34C H 0.6692(21) 0.8200(19) 0.7879(26) 0.090(7) Uiso 1 d . .
H35A H 0.5820(22) 0.6500(22) 1.0542(27) 0.099(8) Uiso 1 d . .
H35B H 0.7030(22) 0.7784(19) 1.1000(27) 0.089(7) Uiso 1 d . .
H35C H 0.5691(23) 0.7635(20) 0.9734(28) 0.104(8) Uiso 1 d . .

loop_
_atom_type_symbol
_atom_type_description
_atom_type_scat_dispersion_real
_atom_type_scat_dispersion_imag
_atom_type_scat_source
C C 0.0033 0.0016 'International Tables Vol C Tables 4.2.6.8 and 6.1.1.4'
H H 0.0000 0.0000 'International Tables Vol C Tables 4.2.6.8 and 6.1.1.4'
N N 0.0061 0.0033 'International Tables Vol C Tables 4.2.6.8 and 6.1.1.4'
B B 0.0013 0.0007 'International Tables Vol C Tables 4.2.6.8 and 6.1.1.4'

loop_
_geom_angle_atom_site_label_1
_geom_angle_atom_site_label_2
_geom_angle_atom_site_label_3
_geom_angle
_geom_angle_site_symmetry_1
_geom_angle_site_symmetry_3
_geom_angle_publ_flag
B2 C6 B7 61.36(13) . . ?
B2 C6 B5 63.87(14) . . ?
B7 C6 B5 119.7(2) . . ?
B2 C6 H6A 117.3(12) . . ?
B7 C6 H6A 116.4(11) . . ?
B5 C6 H6A 109.6(12) . . ?
B2 C6 H6B 130.9(12) . . ?
B7 C6 H6B 99.9(12) . . ?
B5 C6 H6B 97.2(11) . . ?
H6A C6 H6B 111.6(17) . . ?
C10 C8 B9 126.17(15) . . ?
C10 C8 B3 115.59(14) . . ?
B9 C8 B3 80.54(14) . . ?
C10 C8 H8 106.9(11) . . ?
B9 C8 H8 112.5(10) . . ?
B3 C8 H8 113.2(11) . . ?
B4 B1 B2 114.8(2) . . ?
B4 B1 B5 62.08(15) . . ?
B2 B1 B5 61.15(14) . . ?
B4 B1 B9 60.79(14) . . ?
B2 B1 B9 111.8(2) . . ?
B5 B1 B9 108.1(2) . . ?
B4 B1 B3 115.8(2) . . ?
B2 B1 B3 56.26(13) . . ?
B5 B1 B3 105.9(2) . . ?
B9 B1 B3 66.72(13) . . ?
B4 B1 H1 118.2(10) . . ?
B2 B1 H1 116.9(11) . . ?
B5 B1 H1 121.0(11) . . ?
B9 B1 H1 122.5(11) . . ?
B3 B1 H1 120.0(10) . . ?
C6 B2 B3 116.4(2) . . ?
C6 B2 B7 59.78(13) . . ?
B3 B2 B7 74.13(14) . . ?
C6 B2 B1 113.8(2) . . ?
B3 B2 B1 66.81(14) . . ?
B7 B2 B1 130.9(2) . . ?
C6 B2 B5 58.90(14) . . ?
B3 B2 B5 114.4(2) . . ?
B7 B2 B5 113.8(2) . . ?
B1 B2 B5 61.48(14) . . ?
C6 B2 H2 111.1(10) . . ?
B3 B2 H2 124.1(10) . . ?
B7 B2 H2 108.6(10) . . ?
B1 B2 H2 117.5(10) . . ?
B5 B2 H2 114.4(10) . . ?
C8 B3 B2 127.3(2) . . ?
C8 B3 B1 102.48(15) . . ?
B2 B3 B1 56.92(13) . . ?
C8 B3 B9 49.01(10) . . ?
B2 B3 B9 102.90(15) . . ?
B1 B3 B9 55.34(11) . . ?
C8 B3 B7 98.04(12) . . ?
B2 B3 B7 53.17(12) . . ?
B1 B3 B7 104.54(15) . . ?
B9 B3 B7 119.43(13) . . ?
C8 B3 H3 117.8(10) . . ?
B2 B3 H3 114.9(10) . . ?
B1 B3 H3 111.7(10) . . ?
B9 B3 H3 120.5(10) . . ?
B7 B3 H3 119.9(10) . . ?
B1 B4 B9 63.08(14) . . ?
B1 B4 B5 61.39(14) . . ?
B9 B4 B5 109.3(2) . . ?
B1 B4 H4 118.2(11) . . ?
B9 B4 H4 123.3(10) . . ?
B5 B4 H4 119.8(11) . . ?
B1 B4 H45 107.4(9) . . ?
B9 B4 H45 120.9(9) . . ?
B5 B4 H45 49.2(9) . . ?
H4 B4 H45 112.4(13) . . ?
B1 B4 H49 109.7(9) . . ?
B9 B4 H49 49.1(9) . . ?
B5 B4 H49 123.6(9) . . ?
H4 B4 H49 112.7(14) . . ?
H45 B4 H49 93.5(13) . . ?
C6 B5 B2 57.23(13) . . ?
C6 B5 B1 108.7(2) . . ?
B2 B5 B1 57.37(13) . . ?
C6 B5 B4 124.9(2) . . ?
B2 B5 B4 106.8(2) . . ?
B1 B5 B4 56.53(14) . . ?
C6 B5 H5 115.2(10) . . ?
B2 B5 H5 125.3(10) . . ?
B1 B5 H5 123.7(10) . . ?
B4 B5 H5 115.2(10) . . ?
C6 B5 H45 101.3(8) . . ?
B2 B5 H45 128.0(8) . . ?
B1 B5 H45 97.0(8) . . ?
B4 B5 H45 43.1(8) . . ?
H5 B5 H45 106.7(13) . . ?
C11 B7 C6 116.43(15) . . ?
C11 B7 B2 139.2(2) . . ?
C6 B7 B2 58.86(13) . . ?
C11 B7 B3 93.17(13) . . ?
C6 B7 B3 99.44(14) . . ?
B2 B7 B3 52.70(12) . . ?
C11 B7 H7 108.9(11) . . ?
C6 B7 H7 115.0(10) . . ?
B2 B7 H7 108.6(10) . . ?
B3 B7 H7 122.4(10) . . ?
C8 B9 B4 129.5(2) . . ?
C8 B9 B1 106.4(2) . . ?
B4 B9 B1 56.12(13) . . ?
C8 B9 B3 50.45(11) . . ?
B4 B9 B3 104.83(14) . . ?
B1 B9 B3 57.94(12) . . ?
C8 B9 H9 119.8(10) . . ?
B4 B9 H9 110.0(10) . . ?
B1 B9 H9 114.0(10) . . ?
B3 B9 H9 126.7(9) . . ?
C8 B9 H49 110.3(8) . . ?
B4 B9 H49 42.6(9) . . ?
B1 B9 H49 96.8(9) . . ?
B3 B9 H49 125.6(8) . . ?
H9 B9 H49 107.2(12) . . ?
C14 C10 C12 105.97(13) . . ?
C14 C10 C8 110.25(14) . . ?
C12 C10 C8 115.07(14) . . ?
C14 C10 C11 110.83(14) . . ?
C12 C10 C11 109.34(13) . . ?
C8 C10 C11 105.44(12) . . ?
C16 C11 C18 109.2(2) . . ?
C16 C11 C10 113.01(13) . . ?
C18 C11 C10 106.69(14) . . ?
C16 C11 B7 111.05(15) . . ?
C18 C11 B7 105.67(15) . . ?
C10 C11 B7 110.79(14) . . ?
N13 C12 C10 178.9(2) . . ?
N15 C14 C10 176.8(2) . . ?
N17 C16 C11 176.5(2) . . ?
N19 C18 C11 177.5(2) . . ?
C21 C20 C25 121.6(2) . . ?
C21 C20 N30 120.07(15) . . ?
C25 C20 N30 118.28(13) . . ?
C20 C21 C22 120.6(2) . . ?
C20 C21 H21 118.5(12) . . ?
C22 C21 H21 120.9(12) . . ?
C23 C22 C21 119.9(2) . . ?
C23 C22 H22 121.9(13) . . ?
C21 C22 H22 118.2(13) . . ?
C22 C23 C24 121.5(2) . . ?
C22 C23 H23 122.5(13) . . ?
C24 C23 H23 116.0(13) . . ?
C29 C24 C23 121.5(2) . . ?
C29 C24 C25 119.2(2) . . ?
C23 C24 C25 119.3(2) . . ?
C20 C25 C26 125.53(14) . . ?
C20 C25 C24 116.95(14) . . ?
C26 C25 C24 117.52(15) . . ?
C27 C26 C25 120.9(2) . . ?
C27 C26 N33 120.7(2) . . ?
C25 C26 N33 118.39(14) . . ?
C26 C27 C28 120.9(2) . . ?
C26 C27 H27 118.1(14) . . ?
C28 C27 H27 121.1(13) . . ?
C29 C28 C27 120.2(2) . . ?
C29 C28 H28 120.5(16) . . ?
C27 C28 H28 119.3(16) . . ?
C28 C29 C24 121.3(2) . . ?
C28 C29 H29 123.4(14) . . ?
C24 C29 H29 115.3(14) . . ?
N30 C31 H31A 106.0(17) . . ?
N30 C31 H31B 109.5(15) . . ?
H31A C31 H31B 109.7(23) . . ?
N30 C31 H31C 106.2(12) . . ?
H31A C31 H31C 112.2(21) . . ?
H31B C31 H31C 113.0(21) . . ?
N30 C32 H32A 106.7(17) . . ?
N30 C32 H32B 106.6(13) . . ?
H32A C32 H32B 111.3(23) . . ?
N30 C32 H32C 110.0(19) . . ?
H32A C32 H32C 109.5(24) . . ?
H32B C32 H32C 112.5(23) . . ?
N33 C34 H34A 108.2(13) . . ?
N33 C34 H34B 107.5(13) . . ?
H34A C34 H34B 111.9(19) . . ?
N33 C34 H34C 107.0(14) . . ?
H34A C34 H34C 108.4(19) . . ?
H34B C34 H34C 113.7(19) . . ?
N33 C35 H35A 105.5(13) . . ?
N33 C35 H35B 107.8(12) . . ?
H35A C35 H35B 112.0(19) . . ?
N33 C35 H35C 109.4(14) . . ?
H35A C35 H35C 112.1(19) . . ?
H35B C35 H35C 109.8(19) . . ?
C20 N30 C32 112.01(15) . . ?
C20 N30 C31 112.00(14) . . ?
C32 N30 C31 112.3(2) . . ?
C20 N30 H30 100.4(10) . . ?
C32 N30 H30 109.4(10) . . ?
C31 N30 H30 110.0(9) . . ?
C26 N33 C34 113.10(15) . . ?
C26 N33 C35 111.90(15) . . ?
C34 N33 C35 111.0(2) . . ?
C26 N33 H30 98.1(8) . . ?
C34 N33 H30 111.3(8) . . ?
C35 N33 H30 110.9(8) . . ?

loop_
_geom_bond_atom_site_label_1
_geom_bond_atom_site_label_2
_geom_bond_distance
_geom_bond_site_symmetry_2
_geom_bond_publ_flag
C6 B2 1.680(3) . ?
C6 B7 1.696(3) . ?
C6 B5 1.711(3) . ?
C6 H6A 0.97(2) . ?
C6 H6B 1.00(2) . ?
C8 C10 1.547(2) . ?
C8 B9 1.569(3) . ?
C8 B3 1.603(3) . ?
C8 H8 0.98(2) . ?
B1 B4 1.710(4) . ?
B1 B2 1.725(3) . ?
B1 B5 1.799(3) . ?
B1 B9 1.836(3) . ?
B1 B3 1.892(4) . ?
B1 H1 1.08(2) . ?
B2 B3 1.712(3) . ?
B2 B7 1.722(3) . ?
B2 B5 1.794(4) . ?
B2 H2 1.11(2) . ?
B3 B9 2.051(3) . ?
B3 B7 2.070(3) . ?
B3 H3 1.09(2) . ?
B4 B9 1.797(3) . ?
B4 B5 1.811(4) . ?
B4 H4 1.10(2) . ?
B4 H45 1.24(2) . ?
B4 H49 1.22(2) . ?
B5 H5 1.10(2) . ?
B5 H45 1.37(2) . ?
B7 C11 1.641(3) . ?
B7 H7 1.09(2) . ?
B9 H9 1.09(2) . ?
B9 H49 1.36(2) . ?
C10 C14 1.476(3) . ?
C10 C12 1.482(2) . ?
C10 C11 1.572(2) . ?
C11 C16 1.474(2) . ?
C11 C18 1.476(3) . ?
C12 N13 1.135(2) . ?
C14 N15 1.139(2) . ?
C16 N17 1.137(2) . ?
C18 N19 1.138(3) . ?
C20 C21 1.364(2) . ?
C20 C25 1.419(2) . ?
C20 N30 1.467(2) . ?
C21 C22 1.400(3) . ?
C21 H21 0.94(2) . ?
C22 C23 1.346(3) . ?
C22 H22 1.01(2) . ?
C23 C24 1.416(3) . ?
C23 H23 0.98(2) . ?
C24 C29 1.413(3) . ?
C24 C25 1.429(2) . ?
C25 C26 1.427(2) . ?
C26 C27 1.364(2) . ?
C26 N33 1.460(2) . ?
C27 C28 1.398(3) . ?
C27 H27 0.98(2) . ?
C28 C29 1.351(3) . ?
C28 H28 0.92(3) . ?
C29 H29 0.96(2) . ?
C31 N30 1.487(2) . ?
C31 H31A 1.02(3) . ?
C31 H31B 0.97(3) . ?
C31 H31C 0.99(2) . ?
C32 N30 1.484(2) . ?
C32 H32A 0.95(3) . ?
C32 H32B 1.00(2) . ?
C32 H32C 1.00(3) . ?
C34 N33 1.482(2) . ?
C34 H34A 1.04(3) . ?
C34 H34B 1.02(2) . ?
C34 H34C 0.95(2) . ?
C35 N33 1.482(2) . ?
C35 H35A 1.02(3) . ?
C35 H35B 1.00(2) . ?
C35 H35C 1.02(3) . ?
N30 H30 1.17(2) . ?
N33 H30 1.46(2) . ?
